data_4072395
loop_
_publ_author_name
'Marinescu, Smaranda C.'
'Singh, Rojendra'
'Hock, Adam S.'
'Wampler, Keith M.'
'Schrock, Richard R.'
'M\"uller, Peter'

_publ_section_title
;
 Syntheses and Structures of Molybdenum Imido Alkylidene Pyrrolide and
 Indolide Complexes
;
_journal_issue 24
_journal_name_full Organometallics
_journal_page_first 6570
_journal_paper_doi 10.1021/om800816q
_journal_volume 27
_journal_year 2008
_chemical_formula_sum 'C38 H52 Mo N3 P'
_chemical_formula_weight 677.74
_chemical_name_systematic
; 
 ? 
;
_space_group_IT_number 2
_symmetry_cell_setting triclinic
_symmetry_space_group_name_Hall '-P 1'
_symmetry_space_group_name_H-M 'P -1'
_atom_sites_solution_hydrogens geom
_atom_sites_solution_primary direct
_atom_sites_solution_secondary difmap
_audit_creation_method SHELXL-97
_cell_angle_alpha 91.9910(10)
_cell_angle_beta 100.0450(10)
_cell_angle_gamma 94.9460(10)
_cell_formula_units_Z 4
_cell_length_a 11.3552(4)
_cell_length_b 11.7692(3)
_cell_length_c 26.8328(9)
_cell_measurement_temperature 100(2)
_cell_volume 3513.33(19)
_computing_structure_refinement 'SHELXL-97 (Sheldrick, 1997)'
_computing_structure_solution 'SHELXS-97 (Sheldrick, 1990)'
_diffrn_ambient_temperature 100(2)
_diffrn_measured_fraction_theta_full 0.998
_diffrn_measured_fraction_theta_max 0.998
_diffrn_radiation_monochromator graphite
_diffrn_radiation_source 'fine-focus sealed tube'
_diffrn_radiation_type MoK\a
_diffrn_radiation_wavelength 0.71073
_diffrn_reflns_av_R_equivalents 0.0452
_diffrn_reflns_av_sigmaI/netI 0.0364
_diffrn_reflns_limit_h_max 13
_diffrn_reflns_limit_h_min -14
_diffrn_reflns_limit_k_max 14
_diffrn_reflns_limit_k_min -14
_diffrn_reflns_limit_l_max 33
_diffrn_reflns_limit_l_min 0
_diffrn_reflns_number 64064
_diffrn_reflns_theta_full 26.40
_diffrn_reflns_theta_max 26.40
_diffrn_reflns_theta_min 0.77
_exptl_absorpt_coefficient_mu 0.448
_exptl_absorpt_correction_T_max 0.9608
_exptl_absorpt_correction_T_min 0.9358
_exptl_absorpt_correction_type empirical
_exptl_absorpt_process_details sadabs
_exptl_crystal_colour block
_exptl_crystal_density_diffrn 1.281
_exptl_crystal_density_method 'not measured'
_exptl_crystal_description yellow
_exptl_crystal_F_000 1432
_exptl_crystal_size_max 0.15
_exptl_crystal_size_mid 0.15
_exptl_crystal_size_min 0.09
_refine_diff_density_max 0.499
_refine_diff_density_min -0.261
_refine_diff_density_rms 0.063
_refine_ls_extinction_method none
_refine_ls_goodness_of_fit_ref 1.032
_refine_ls_hydrogen_treatment riding
_refine_ls_matrix_type full
_refine_ls_number_parameters 1010
_refine_ls_number_reflns 14387
_refine_ls_number_restraints 671
_refine_ls_restrained_S_all 1.011
_refine_ls_R_factor_all 0.0466
_refine_ls_R_factor_gt 0.0324
_refine_ls_shift/su_max 0.008
_refine_ls_shift/su_mean 0.000
_refine_ls_structure_factor_coef Fsqd
_refine_ls_weighting_details 'calc w=1/[\s^2^(Fo^2^)+(0.0358P)^2^+1.5851P] where P=(Fo^2^+2Fc^2^)/3'
_refine_ls_weighting_scheme calc
_refine_ls_wR_factor_gt 0.0723
_refine_ls_wR_factor_ref 0.0785
_reflns_number_gt 11579
_reflns_number_total 14387
_reflns_threshold_expression >2sigma(I)
_cod_data_source_file om800816q_si_008.cif
_cod_data_source_block c:\research\xray\06080\ash
_cod_original_sg_symbol_H-M P-1
_cod_database_code 4072395

loop_
_symmetry_equiv_pos_as_xyz
'x, y, z'
'-x, -y, -z'

loop_
_atom_site_label
_atom_site_type_symbol
_atom_site_fract_x
_atom_site_fract_y
_atom_site_fract_z
_atom_site_U_iso_or_equiv
_atom_site_adp_type
_atom_site_occupancy
_atom_site_symmetry_multiplicity
_atom_site_calc_flag
_atom_site_refinement_flags
_atom_site_disorder_assembly
_atom_site_disorder_group
Mo1 Mo 0.401393(15) 0.314654(14) 0.066975(7) 0.01809(5) Uani 1 1 d . . .
Mo2 Mo 0.837225(16) 0.798859(15) 0.428746(7) 0.02388(6) Uani 1 1 d . . .
N1 N 0.40292(14) 0.19951(14) 0.10508(6) 0.0192(4) Uani 1 1 d . . .
N2 N 0.42551(15) 0.49167(14) 0.08746(7) 0.0245(4) Uani 1 1 d . . .
N3 N 0.58859(15) 0.33580(14) 0.06345(7) 0.0227(4) Uani 1 1 d . . .
N5 N 1.02832(15) 0.82342(14) 0.43619(6) 0.0212(4) Uani 1 1 d . A .
N6 N 0.84468(16) 0.96890(15) 0.40562(7) 0.0255(4) Uani 1 1 d . A .
P1 P 0.19037(5) 0.34667(5) 0.07850(2) 0.02212(12) Uani 1 1 d . . .
P4 P 0.61662(5) 0.82895(5) 0.41552(3) 0.03351(15) Uani 1 1 d . A .
C1 C 0.33796(18) 0.25659(17) 0.00045(8) 0.0214(4) Uani 1 1 d . . .
H1B H 0.3428 0.3186 -0.0210 0.026 Uiso 1 1 calc R . .
C2 C 0.28241(19) 0.15273(18) -0.03333(8) 0.0250(5) Uani 1 1 d . . .
C3 C 0.2749(2) 0.04685(18) -0.00191(9) 0.0308(5) Uani 1 1 d . . .
H3A H 0.3557 0.0327 0.0148 0.046 Uiso 1 1 calc R . .
H3B H 0.2390 -0.0194 -0.0242 0.046 Uiso 1 1 calc R . .
H3C H 0.2250 0.0596 0.0237 0.046 Uiso 1 1 calc R . .
C4 C 0.3631(2) 0.1298(2) -0.07268(9) 0.0348(6) Uani 1 1 d . . .
H4A H 0.4418 0.1113 -0.0552 0.052 Uiso 1 1 calc R . .
H4B H 0.3734 0.1981 -0.0920 0.052 Uiso 1 1 calc R . .
H4C H 0.3254 0.0656 -0.0959 0.052 Uiso 1 1 calc R . .
C5 C 0.1584(2) 0.18136(18) -0.06096(8) 0.0250(5) Uani 1 1 d . . .
C6 C 0.0513(2) 0.1238(2) -0.05332(9) 0.0325(5) Uani 1 1 d . . .
H6A H 0.0536 0.0609 -0.0320 0.039 Uiso 1 1 calc R . .
C7 C -0.0590(2) 0.1566(2) -0.07636(10) 0.0421(6) Uani 1 1 d . . .
H7A H -0.1310 0.1172 -0.0699 0.051 Uiso 1 1 calc R . .
C8 C -0.0653(2) 0.2457(2) -0.10840(10) 0.0441(7) Uani 1 1 d . . .
H8A H -0.1409 0.2680 -0.1240 0.053 Uiso 1 1 calc R . .
C9 C 0.0399(2) 0.3019(2) -0.11754(9) 0.0380(6) Uani 1 1 d . . .
H9A H 0.0366 0.3625 -0.1401 0.046 Uiso 1 1 calc R . .
C10 C 0.1504(2) 0.27068(19) -0.09409(8) 0.0302(5) Uani 1 1 d . . .
H10A H 0.2219 0.3107 -0.1007 0.036 Uiso 1 1 calc R . .
C11 C 0.09428(19) 0.21708(18) 0.08278(8) 0.0269(5) Uani 1 1 d . . .
H11A H 0.0169 0.2371 0.0901 0.040 Uiso 1 1 calc R . .
H11B H 0.1328 0.1721 0.1100 0.040 Uiso 1 1 calc R . .
H11C H 0.0813 0.1721 0.0505 0.040 Uiso 1 1 calc R . .
C12 C 0.1034(2) 0.4192(2) 0.02817(9) 0.0298(5) Uani 1 1 d . . .
H12A H 0.0234 0.4275 0.0360 0.045 Uiso 1 1 calc R . .
H12B H 0.0956 0.3743 -0.0039 0.045 Uiso 1 1 calc R . .
H12C H 0.1442 0.4948 0.0252 0.045 Uiso 1 1 calc R . .
C13 C 0.1800(2) 0.43292(19) 0.13477(9) 0.0307(5) Uani 1 1 d . . .
H13A H 0.2235 0.5082 0.1338 0.046 Uiso 1 1 calc R . .
H13B H 0.2156 0.3952 0.1650 0.046 Uiso 1 1 calc R . .
H13C H 0.0955 0.4418 0.1358 0.046 Uiso 1 1 calc R . .
C14 C 0.4667(2) 0.53022(18) 0.13691(9) 0.0290(5) Uani 1 1 d . . .
H14A H 0.5010 0.4846 0.1632 0.035 Uiso 1 1 calc R . .
C15 C 0.4512(2) 0.64406(19) 0.14300(9) 0.0321(5) Uani 1 1 d . . .
H15A H 0.4727 0.6908 0.1734 0.039 Uiso 1 1 calc R . .
C16 C 0.3969(2) 0.67766(18) 0.09495(9) 0.0324(5) Uani 1 1 d . . .
H16A H 0.3743 0.7517 0.0869 0.039 Uiso 1 1 calc R . .
C17 C 0.38275(19) 0.58393(18) 0.06212(9) 0.0272(5) Uani 1 1 d . . .
H17A H 0.3486 0.5826 0.0271 0.033 Uiso 1 1 calc R . .
C18 C 0.67481(19) 0.42511(19) 0.08006(8) 0.0274(5) Uani 1 1 d . . .
H18A H 0.6600 0.4957 0.0949 0.033 Uiso 1 1 calc R . .
C19 C 0.7847(2) 0.3975(2) 0.07201(9) 0.0312(5) Uani 1 1 d . . .
H19A H 0.8585 0.4443 0.0803 0.037 Uiso 1 1 calc R . .
H20A H 0.8271 0.2426 0.0391 0.037 Uiso 1 1 d R . .
C20 C 0.76768(19) 0.28601(19) 0.04910(9) 0.0302(5) Uani 1 1 d . . .
C21 C 0.64767(19) 0.25161(18) 0.04465(8) 0.0260(5) Uani 1 1 d . . .
H21A H 0.6105 0.1795 0.0305 0.031 Uiso 1 1 calc R . .
C22 C 0.42655(18) 0.13560(16) 0.15057(7) 0.0198(4) Uani 1 1 d . . .
C23 C 0.3735(2) 0.19170(18) 0.19322(8) 0.0264(5) Uani 1 1 d . . .
H23A H 0.4082 0.2720 0.1999 0.032 Uiso 1 1 calc R . .
H23B H 0.2854 0.1914 0.1829 0.032 Uiso 1 1 calc R . .
C24 C 0.3713(2) 0.01221(17) 0.14008(8) 0.0249(5) Uani 1 1 d . . .
H24A H 0.4046 -0.0240 0.1124 0.030 Uiso 1 1 calc R . .
H24B H 0.2833 0.0108 0.1293 0.030 Uiso 1 1 calc R . .
C25 C 0.56319(19) 0.13745(19) 0.16665(8) 0.0280(5) Uani 1 1 d . . .
H25A H 0.5994 0.2173 0.1731 0.034 Uiso 1 1 calc R . .
H25B H 0.5978 0.1020 0.1392 0.034 Uiso 1 1 calc R . .
C26 C 0.5913(2) 0.0711(2) 0.21498(9) 0.0317(5) Uani 1 1 d . . .
H26A H 0.6803 0.0721 0.2257 0.038 Uiso 1 1 calc R . .
C27 C 0.5380(2) 0.1270(2) 0.25706(8) 0.0337(6) Uani 1 1 d . . .
H27A H 0.5571 0.0855 0.2885 0.040 Uiso 1 1 calc R . .
H27B H 0.5738 0.2069 0.2640 0.040 Uiso 1 1 calc R . .
C28 C 0.4022(2) 0.12510(19) 0.24140(8) 0.0300(5) Uani 1 1 d . . .
H28A H 0.3681 0.1613 0.2693 0.036 Uiso 1 1 calc R . .
C29 C 0.3469(2) 0.00161(19) 0.23072(9) 0.0305(5) Uani 1 1 d . . .
H29A H 0.2587 0.0002 0.2206 0.037 Uiso 1 1 calc R . .
H29B H 0.3642 -0.0415 0.2618 0.037 Uiso 1 1 calc R . .
C30 C 0.3995(2) -0.05433(18) 0.18822(8) 0.0284(5) Uani 1 1 d . . .
H30A H 0.3632 -0.1350 0.1813 0.034 Uiso 1 1 calc R . .
C31 C 0.5353(2) -0.05284(19) 0.20412(9) 0.0323(5) Uani 1 1 d . . .
H31A H 0.5695 -0.0892 0.1768 0.039 Uiso 1 1 calc R . .
H31B H 0.5541 -0.0967 0.2349 0.039 Uiso 1 1 calc R . .
C32 C 0.82687(19) 0.7592(2) 0.49558(9) 0.0306(5) Uani 1 1 d . A .
H32 H 0.8481 0.8273 0.5164 0.037 Uiso 1 1 calc R . .
C33 C 0.7991(2) 0.6650(2) 0.53039(10) 0.0347(6) Uani 1 1 d . . .
C34 C 0.7675(2) 0.5505(2) 0.50009(10) 0.0412(6) Uani 1 1 d . A .
H34A H 0.6991 0.5568 0.4728 0.062 Uiso 1 1 calc R . .
H34B H 0.7463 0.4912 0.5226 0.062 Uiso 1 1 calc R . .
H34C H 0.8367 0.5304 0.4855 0.062 Uiso 1 1 calc R . .
C35 C 0.9134(2) 0.6549(2) 0.57038(10) 0.0446(7) Uani 1 1 d . A .
H35A H 0.9777 0.6312 0.5534 0.067 Uiso 1 1 calc R . .
H35B H 0.8957 0.5981 0.5945 0.067 Uiso 1 1 calc R . .
H35C H 0.9390 0.7291 0.5885 0.067 Uiso 1 1 calc R . .
C36 C 0.6971(2) 0.7014(2) 0.55657(9) 0.0333(6) Uani 1 1 d . A .
C37 C 0.7148(2) 0.7985(2) 0.58923(10) 0.0413(6) Uani 1 1 d . . .
H37 H 0.7917 0.8405 0.5960 0.050 Uiso 1 1 calc R A .
C38 C 0.6237(3) 0.8357(2) 0.61206(12) 0.0505(7) Uani 1 1 d . A .
H38 H 0.6392 0.9015 0.6346 0.061 Uiso 1 1 calc R . .
C39 C 0.5106(3) 0.7775(3) 0.60218(12) 0.0510(7) Uani 1 1 d . . .
H39 H 0.4472 0.8042 0.6169 0.061 Uiso 1 1 calc R A .
C40 C 0.4910(2) 0.6810(3) 0.57087(11) 0.0482(7) Uani 1 1 d . A .
H40 H 0.4137 0.6399 0.5644 0.058 Uiso 1 1 calc R . .
C41 C 0.5829(2) 0.6420(2) 0.54833(10) 0.0392(6) Uani 1 1 d . . .
H41 H 0.5676 0.5741 0.5271 0.047 Uiso 1 1 calc R A .
C42 C 0.5607(2) 0.8969(3) 0.35760(11) 0.0534(8) Uani 1 1 d . . .
H42A H 0.4761 0.9092 0.3565 0.080 Uiso 1 1 calc R A .
H42B H 0.5683 0.8477 0.3283 0.080 Uiso 1 1 calc R . .
H42C H 0.6076 0.9705 0.3567 0.080 Uiso 1 1 calc R . .
C43 C 0.5139(2) 0.7012(2) 0.41294(10) 0.0376(6) Uani 1 1 d . . .
H43A H 0.5287 0.6648 0.4455 0.056 Uiso 1 1 calc R A .
H43B H 0.5266 0.6481 0.3859 0.056 Uiso 1 1 calc R . .
H43C H 0.4310 0.7218 0.4061 0.056 Uiso 1 1 calc R . .
C44 C 0.5735(2) 0.9190(2) 0.46386(11) 0.0419(6) Uani 1 1 d . . .
H44A H 0.4876 0.9286 0.4551 0.063 Uiso 1 1 calc R A .
H44B H 0.6199 0.9938 0.4662 0.063 Uiso 1 1 calc R . .
H44C H 0.5897 0.8835 0.4965 0.063 Uiso 1 1 calc R . .
C45 C 1.10121(19) 0.91344(18) 0.42329(8) 0.0253(5) Uani 1 1 d . . .
H45 H 1.0736 0.9804 0.4083 0.030 Uiso 1 1 calc R A .
C46 C 1.2188(2) 0.8924(2) 0.43524(9) 0.0357(6) Uani 1 1 d . A .
H46 H 1.2863 0.9410 0.4301 0.043 Uiso 1 1 calc R . .
C47 C 1.2212(2) 0.7847(2) 0.45675(9) 0.0345(6) Uani 1 1 d . . .
H47 H 1.2904 0.7468 0.4689 0.041 Uiso 1 1 calc R A .
C48 C 1.10440(19) 0.74572(18) 0.45662(8) 0.0252(5) Uani 1 1 d . A .
H48 H 1.0791 0.6746 0.4690 0.030 Uiso 1 1 calc R . .
C49 C 0.8446(2) 0.99321(18) 0.35568(9) 0.0277(5) Uani 1 1 d . . .
H49 H 0.8529 0.9393 0.3296 0.033 Uiso 1 1 calc R A .
C50 C 0.8310(2) 1.10628(19) 0.34924(9) 0.0302(5) Uani 1 1 d . A .
H50 H 0.8283 1.1447 0.3186 0.036 Uiso 1 1 calc R . .
C51 C 0.8216(2) 1.15458(19) 0.39693(9) 0.0317(5) Uani 1 1 d . . .
H51 H 0.8110 1.2321 0.4045 0.038 Uiso 1 1 calc R A .
C52 C 0.83068(19) 1.06896(18) 0.43040(9) 0.0283(5) Uani 1 1 d . A .
H52 H 0.8277 1.0778 0.4655 0.034 Uiso 1 1 calc R . .
N4A N 0.8064(15) 0.6774(16) 0.3969(4) 0.022(2) Uani 0.603(3) 1 d PU A 1
C53A C 0.7905(9) 0.6033(9) 0.3513(3) 0.0215(16) Uani 0.603(3) 1 d P A 1
C63A C 0.9163(4) 0.5882(3) 0.33882(15) 0.0300(9) Uani 0.603(3) 1 d PU A 1
H63A H 0.9557 0.6635 0.3328 0.036 Uiso 0.603(3) 1 calc PR A 1
H63B H 0.9664 0.5564 0.3680 0.036 Uiso 0.603(3) 1 calc PR A 1
C64A C 0.7319(3) 0.4837(3) 0.36074(14) 0.0280(9) Uani 0.603(3) 1 d PU A 1
H64A H 0.7810 0.4516 0.3902 0.034 Uiso 0.603(3) 1 calc PR A 1
H64B H 0.6508 0.4909 0.3687 0.034 Uiso 0.603(3) 1 calc PR A 1
C65A C 0.7141(4) 0.6504(3) 0.30521(14) 0.0324(10) Uani 0.603(3) 1 d PU A 1
H65A H 0.6328 0.6597 0.3124 0.039 Uiso 0.603(3) 1 calc PR A 1
H65B H 0.7510 0.7265 0.2986 0.039 Uiso 0.603(3) 1 calc PR A 1
C66A C 0.9071(4) 0.5081(4) 0.29178(19) 0.0361(11) Uani 0.603(3) 1 d PU A 1
H66A H 0.9891 0.4995 0.2842 0.043 Uiso 0.603(3) 1 calc PR A 1
C67A C 0.8476(6) 0.3918(4) 0.30195(18) 0.0332(11) Uani 0.603(3) 1 d PU A 1
H67A H 0.8977 0.3591 0.3309 0.040 Uiso 0.603(3) 1 calc PR A 1
H67B H 0.8415 0.3392 0.2718 0.040 Uiso 0.603(3) 1 calc PR A 1
C68A C 0.7222(4) 0.4033(3) 0.31387(15) 0.0309(9) Uani 0.603(3) 1 d PU A 1
H68A H 0.6842 0.3265 0.3203 0.037 Uiso 0.603(3) 1 calc PR A 1
C69A C 0.6451(6) 0.4536(6) 0.2679(3) 0.0328(14) Uani 0.603(3) 1 d PU A 1
H69A H 0.6382 0.4017 0.2375 0.039 Uiso 0.603(3) 1 calc PR A 1
H69B H 0.5633 0.4614 0.2748 0.039 Uiso 0.603(3) 1 calc PR A 1
C70A C 0.7042(4) 0.5702(4) 0.25831(19) 0.0380(11) Uani 0.603(3) 1 d PU A 1
H70A H 0.6543 0.6029 0.2288 0.046 Uiso 0.603(3) 1 calc PR A 1
C71A C 0.8301(7) 0.5582(5) 0.2469(2) 0.0413(15) Uani 0.603(3) 1 d PU A 1
H71A H 0.8245 0.5076 0.2161 0.050 Uiso 0.603(3) 1 calc PR A 1
H71B H 0.8679 0.6339 0.2404 0.050 Uiso 0.603(3) 1 calc PR A 1
N4B N 0.814(2) 0.671(2) 0.3838(6) 0.013(2) Uani 0.397(3) 1 d PU A 2
C53B C 0.8142(12) 0.5993(12) 0.3384(5) 0.014(2) Uani 0.397(3) 1 d P A 2
C63B C 0.9011(5) 0.5098(5) 0.3498(2) 0.0242(13) Uani 0.397(3) 1 d PU A 2
H63C H 0.8768 0.4603 0.3761 0.029 Uiso 0.397(3) 1 calc PR A 2
H63D H 0.9828 0.5469 0.3628 0.029 Uiso 0.397(3) 1 calc PR A 2
C64B C 0.6860(5) 0.5433(4) 0.3194(2) 0.0254(13) Uani 0.397(3) 1 d PU A 2
H64C H 0.6594 0.4947 0.3454 0.030 Uiso 0.397(3) 1 calc PR A 2
H64D H 0.6295 0.6025 0.3119 0.030 Uiso 0.397(3) 1 calc PR A 2
C65B C 0.8522(5) 0.6772(5) 0.2980(2) 0.0278(13) Uani 0.397(3) 1 d PU A 2
H65C H 0.9332 0.7163 0.3107 0.033 Uiso 0.397(3) 1 calc PR A 2
H65D H 0.7952 0.7361 0.2908 0.033 Uiso 0.397(3) 1 calc PR A 2
C66B C 0.9011(6) 0.4376(7) 0.3009(3) 0.0264(15) Uani 0.397(3) 1 d PU A 2
H66B H 0.9584 0.3780 0.3084 0.032 Uiso 0.397(3) 1 calc PR A 2
C67B C 0.7745(7) 0.3793(5) 0.2826(3) 0.0316(15) Uani 0.397(3) 1 d PU A 2
H67C H 0.7729 0.3302 0.2518 0.038 Uiso 0.397(3) 1 calc PR A 2
H67D H 0.7501 0.3307 0.3092 0.038 Uiso 0.397(3) 1 calc PR A 2
C68B C 0.6886(7) 0.4708(10) 0.2712(5) 0.032(2) Uani 0.397(3) 1 d PU A 2
H68B H 0.6061 0.4331 0.2581 0.039 Uiso 0.397(3) 1 calc PR A 2
C69B C 0.7274(7) 0.5470(5) 0.2305(3) 0.0327(15) Uani 0.397(3) 1 d PU A 2
H69C H 0.7254 0.5002 0.1989 0.039 Uiso 0.397(3) 1 calc PR A 2
H69D H 0.6706 0.6060 0.2229 0.039 Uiso 0.397(3) 1 calc PR A 2
C70B C 0.8536(8) 0.6042(7) 0.2487(4) 0.0303(18) Uani 0.397(3) 1 d PU A 2
H70B H 0.8791 0.6535 0.2222 0.036 Uiso 0.397(3) 1 calc PR A 2
C71B C 0.9392(6) 0.5116(5) 0.2609(3) 0.0309(14) Uani 0.397(3) 1 d PU A 2
H71C H 0.9396 0.4640 0.2298 0.037 Uiso 0.397(3) 1 calc PR A 2
H71D H 1.0218 0.5477 0.2729 0.037 Uiso 0.397(3) 1 calc PR A 2
C1S C 0.9579(5) 0.0523(6) 0.2210(2) 0.0526(14) Uani 0.630(5) 1 d PU B 3
C2S C 1.0452(18) 0.0864(12) 0.2583(7) 0.056(3) Uani 0.630(5) 1 d PU B 3
H2SA H 1.0768 0.0321 0.2811 0.067 Uiso 0.630(5) 1 calc PR B 3
C3S C 1.0962(4) 0.2059(5) 0.26627(18) 0.0561(14) Uani 0.630(5) 1 d PU B 3
H3SA H 1.1580 0.2295 0.2943 0.067 Uiso 0.630(5) 1 calc PR B 3
C4S C 1.0528(5) 0.2812(5) 0.23271(19) 0.0582(14) Uani 0.630(5) 1 d PU B 3
H4SA H 1.0854 0.3587 0.2361 0.070 Uiso 0.630(5) 1 calc PR B 3
C5S C 0.9606(6) 0.2445(7) 0.1934(3) 0.0552(16) Uani 0.630(5) 1 d PU B 3
H5SA H 0.9293 0.2984 0.1702 0.066 Uiso 0.630(5) 1 calc PR B 3
C6S C 0.9113(6) 0.1302(7) 0.1863(3) 0.0585(16) Uani 0.630(5) 1 d PU B 3
H6SA H 0.8482 0.1065 0.1588 0.070 Uiso 0.630(5) 1 calc PR B 3
C7S C 0.9070(7) -0.0683(6) 0.2135(3) 0.084(2) Uani 0.630(5) 1 d PU B 3
H7SA H 0.9480 -0.1130 0.2403 0.125 Uiso 0.630(5) 1 calc PR B 3
H7SB H 0.9183 -0.0989 0.1804 0.125 Uiso 0.630(5) 1 calc PR B 3
H7SC H 0.8211 -0.0730 0.2149 0.125 Uiso 0.630(5) 1 calc PR B 3
C1T C 1.036(3) 0.1092(16) 0.2540(11) 0.043(4) Uani 0.370(5) 1 d PU B 4
C2T C 0.9828(9) -0.0038(9) 0.2273(4) 0.043(2) Uani 0.370(5) 1 d PU B 4
H2TA H 1.0025 -0.0738 0.2417 0.052 Uiso 0.370(5) 1 calc PR B 4
C3T C 0.9028(6) -0.0031(7) 0.1807(3) 0.0406(18) Uani 0.370(5) 1 d PU B 4
H3TA H 0.8677 -0.0742 0.1646 0.049 Uiso 0.370(5) 1 calc PR B 4
C4T C 0.8741(7) 0.0934(7) 0.1579(3) 0.0403(18) Uani 0.370(5) 1 d PU B 4
H4TA H 0.8228 0.0906 0.1258 0.048 Uiso 0.370(5) 1 calc PR B 4
C5T C 0.9210(10) 0.1961(11) 0.1825(5) 0.040(2) Uani 0.370(5) 1 d PU B 4
H5TA H 0.8971 0.2655 0.1686 0.048 Uiso 0.370(5) 1 calc PR B 4
C6T C 1.0034(8) 0.1991(7) 0.2277(3) 0.0436(19) Uani 0.370(5) 1 d PU B 4
H6TA H 1.0396 0.2721 0.2411 0.052 Uiso 0.370(5) 1 calc PR B 4
C7T C 1.1112(8) 0.1041(9) 0.3008(3) 0.061(3) Uani 0.370(5) 1 d PU B 4
H7TA H 1.1440 0.1815 0.3135 0.092 Uiso 0.370(5) 1 calc PR B 4
H7TB H 1.1771 0.0580 0.2968 0.092 Uiso 0.370(5) 1 calc PR B 4
H7TC H 1.0649 0.0693 0.3248 0.092 Uiso 0.370(5) 1 calc PR B 4
C1U C 0.2322(5) 0.6663(5) 0.2939(2) 0.0509(16) Uani 0.548(6) 1 d PDU C 5
C2U C 0.2305(18) 0.5947(16) 0.3328(5) 0.052(3) Uani 0.548(6) 1 d PDU C 5
H2UA H 0.1912 0.6137 0.3601 0.063 Uiso 0.548(6) 1 calc PR C 5
C3U C 0.2872(5) 0.4919(5) 0.3326(2) 0.0478(17) Uani 0.548(6) 1 d PDU C 5
H3UA H 0.2827 0.4399 0.3586 0.057 Uiso 0.548(6) 1 calc PR C 5
C4U C 0.3483(6) 0.4688(6) 0.2945(2) 0.0557(17) Uani 0.548(6) 1 d PDU C 5
H4UA H 0.3876 0.4007 0.2942 0.067 Uiso 0.548(6) 1 calc PR C 5
C5U C 0.3530(7) 0.5414(6) 0.2578(2) 0.0537(16) Uani 0.548(6) 1 d PDU C 5
H5UA H 0.3974 0.5253 0.2319 0.064 Uiso 0.548(6) 1 calc PR C 5
C6U C 0.2950(9) 0.6388(8) 0.2567(3) 0.061(2) Uani 0.548(6) 1 d PDU C 5
H6UA H 0.2983 0.6882 0.2296 0.073 Uiso 0.548(6) 1 calc PR C 5
C7U C 0.1636(8) 0.7701(8) 0.2896(5) 0.095(3) Uani 0.548(6) 1 d PDU C 5
H7UA H 0.1737 0.8075 0.2583 0.142 Uiso 0.548(6) 1 calc PR C 5
H7UB H 0.1943 0.8233 0.3188 0.142 Uiso 0.548(6) 1 calc PR C 5
H7UC H 0.0782 0.7473 0.2888 0.142 Uiso 0.548(6) 1 calc PR C 5
C1V C 0.2873(5) 0.5301(5) 0.3058(3) 0.0388(16) Uani 0.452(6) 1 d PDU C 6
C2V C 0.242(2) 0.5861(14) 0.3424(5) 0.036(3) Uani 0.452(6) 1 d PDU C 6
H2VA H 0.2339 0.5516 0.3733 0.043 Uiso 0.452(6) 1 calc PR C 6
C3V C 0.2066(5) 0.6957(6) 0.3334(2) 0.0444(17) Uani 0.452(6) 1 d PDU C 6
H3VA H 0.1772 0.7368 0.3590 0.053 Uiso 0.452(6) 1 calc PR C 6
C4V C 0.2136(8) 0.7441(8) 0.2889(4) 0.058(2) Uani 0.452(6) 1 d PDU C 6
H4VA H 0.1880 0.8181 0.2834 0.070 Uiso 0.452(6) 1 calc PR C 6
C5V C 0.2567(8) 0.6882(7) 0.2525(3) 0.054(2) Uani 0.452(6) 1 d PDU C 6
H5VA H 0.2614 0.7230 0.2214 0.065 Uiso 0.452(6) 1 calc PR C 6
C6V C 0.2937(9) 0.5817(7) 0.2598(3) 0.0385(19) Uani 0.452(6) 1 d PDU C 6
H6VA H 0.3239 0.5426 0.2339 0.046 Uiso 0.452(6) 1 calc PR C 6
C7V C 0.3271(8) 0.4129(7) 0.3146(3) 0.066(2) Uani 0.452(6) 1 d PDU C 6
H7VA H 0.3152 0.3904 0.3483 0.099 Uiso 0.452(6) 1 calc PR C 6
H7VB H 0.4124 0.4136 0.3123 0.099 Uiso 0.452(6) 1 calc PR C 6
H7VC H 0.2798 0.3583 0.2888 0.099 Uiso 0.452(6) 1 calc PR C 6

loop_
_atom_site_aniso_label
_atom_site_aniso_U_11
_atom_site_aniso_U_22
_atom_site_aniso_U_33
_atom_site_aniso_U_23
_atom_site_aniso_U_13
_atom_site_aniso_U_12
Mo1 0.01624(9) 0.01606(9) 0.02213(10) 0.00343(7) 0.00319(7) 0.00187(7)
Mo2 0.01594(10) 0.02078(10) 0.03379(12) 0.01097(8) 0.00019(8) 0.00017(7)
N1 0.0169(9) 0.0195(8) 0.0207(9) 0.0018(7) 0.0025(7) 0.0012(7)
N2 0.0217(9) 0.0184(9) 0.0327(10) 0.0019(7) 0.0023(8) 0.0028(7)
N3 0.0201(9) 0.0204(9) 0.0278(10) 0.0056(7) 0.0045(7) 0.0003(7)
N5 0.0182(9) 0.0206(9) 0.0239(9) 0.0025(7) 0.0019(7) -0.0007(7)
N6 0.0207(9) 0.0226(9) 0.0344(11) 0.0099(8) 0.0063(8) 0.0038(7)
P1 0.0185(3) 0.0236(3) 0.0251(3) 0.0033(2) 0.0046(2) 0.0047(2)
P4 0.0170(3) 0.0357(3) 0.0476(4) 0.0206(3) 0.0013(3) 0.0028(2)
C1 0.0178(10) 0.0229(10) 0.0246(11) 0.0064(8) 0.0055(8) 0.0024(8)
C2 0.0263(12) 0.0242(11) 0.0240(11) 0.0000(9) 0.0048(9) -0.0003(9)
C3 0.0389(14) 0.0209(11) 0.0316(13) 0.0005(9) 0.0032(10) 0.0037(10)
C4 0.0316(13) 0.0433(14) 0.0299(13) -0.0052(11) 0.0079(10) 0.0036(11)
C5 0.0266(12) 0.0239(11) 0.0231(11) -0.0034(9) 0.0038(9) -0.0014(9)
C6 0.0314(13) 0.0333(13) 0.0302(13) 0.0012(10) 0.0041(10) -0.0079(10)
C7 0.0287(14) 0.0501(16) 0.0426(15) -0.0041(12) 0.0014(11) -0.0112(12)
C8 0.0323(14) 0.0528(17) 0.0415(15) -0.0019(13) -0.0088(12) 0.0045(12)
C9 0.0455(16) 0.0342(13) 0.0303(13) 0.0019(10) -0.0038(11) 0.0024(11)
C10 0.0319(13) 0.0293(12) 0.0278(12) 0.0024(9) 0.0034(10) -0.0038(10)
C11 0.0203(11) 0.0307(12) 0.0295(12) 0.0029(9) 0.0046(9) 0.0009(9)
C12 0.0227(12) 0.0357(13) 0.0332(13) 0.0109(10) 0.0055(10) 0.0105(10)
C13 0.0287(13) 0.0311(12) 0.0335(13) -0.0041(10) 0.0070(10) 0.0085(10)
C14 0.0278(12) 0.0242(11) 0.0328(13) 0.0022(9) -0.0007(10) 0.0020(9)
C15 0.0342(13) 0.0227(11) 0.0385(14) -0.0044(10) 0.0057(11) 0.0012(10)
C16 0.0355(13) 0.0175(11) 0.0458(15) 0.0057(10) 0.0102(11) 0.0042(9)
C17 0.0248(12) 0.0242(11) 0.0336(13) 0.0083(9) 0.0067(10) 0.0019(9)
C18 0.0245(12) 0.0263(11) 0.0300(12) 0.0026(9) 0.0038(9) -0.0033(9)
C19 0.0185(11) 0.0380(13) 0.0353(13) 0.0055(10) 0.0015(10) -0.0032(10)
C20 0.0192(11) 0.0316(12) 0.0417(14) 0.0092(10) 0.0065(10) 0.0078(9)
C21 0.0230(11) 0.0210(11) 0.0349(13) 0.0060(9) 0.0059(9) 0.0032(9)
C22 0.0220(11) 0.0181(10) 0.0197(10) 0.0042(8) 0.0039(8) 0.0027(8)
C23 0.0328(13) 0.0204(10) 0.0276(12) 0.0042(9) 0.0081(10) 0.0045(9)
C24 0.0300(12) 0.0199(10) 0.0238(11) 0.0014(8) 0.0035(9) -0.0014(9)
C25 0.0217(11) 0.0322(12) 0.0298(12) 0.0093(10) 0.0031(9) 0.0017(9)
C26 0.0242(12) 0.0401(13) 0.0299(13) 0.0133(10) -0.0006(10) 0.0036(10)
C27 0.0443(15) 0.0282(12) 0.0237(12) 0.0045(9) -0.0046(10) -0.0033(10)
C28 0.0427(14) 0.0268(11) 0.0230(12) 0.0021(9) 0.0110(10) 0.0066(10)
C29 0.0352(13) 0.0280(12) 0.0294(12) 0.0095(9) 0.0080(10) 0.0011(10)
C30 0.0407(14) 0.0171(10) 0.0266(12) 0.0039(9) 0.0048(10) -0.0007(9)
C31 0.0433(14) 0.0295(12) 0.0272(12) 0.0097(10) 0.0075(11) 0.0148(10)
C32 0.0189(11) 0.0308(12) 0.0421(14) 0.0147(10) 0.0037(10) 0.0012(9)
C33 0.0262(12) 0.0344(13) 0.0437(15) 0.0189(11) 0.0042(11) 0.0017(10)
C34 0.0388(15) 0.0295(13) 0.0586(17) 0.0213(12) 0.0131(13) 0.0055(11)
C35 0.0287(14) 0.0552(17) 0.0514(17) 0.0307(14) 0.0058(12) 0.0042(12)
C36 0.0241(12) 0.0345(13) 0.0417(14) 0.0231(11) 0.0044(10) -0.0006(10)
C37 0.0384(15) 0.0350(14) 0.0509(16) 0.0179(12) 0.0109(12) -0.0070(11)
C38 0.0574(19) 0.0392(15) 0.0606(19) 0.0196(13) 0.0244(15) 0.0011(13)
C39 0.0452(17) 0.0517(18) 0.064(2) 0.0212(15) 0.0247(15) 0.0090(14)
C40 0.0282(14) 0.0582(18) 0.0599(19) 0.0245(15) 0.0132(13) -0.0058(13)
C41 0.0325(14) 0.0403(14) 0.0442(15) 0.0167(12) 0.0062(12) -0.0034(11)
C42 0.0294(14) 0.0661(19) 0.067(2) 0.0411(16) 0.0029(13) 0.0130(13)
C43 0.0194(12) 0.0439(14) 0.0477(15) 0.0113(12) 0.0016(11) -0.0016(10)
C44 0.0204(12) 0.0357(14) 0.0688(19) 0.0136(13) 0.0020(12) 0.0052(10)
C45 0.0235(11) 0.0242(11) 0.0272(12) 0.0061(9) 0.0027(9) -0.0018(9)
C46 0.0214(12) 0.0425(14) 0.0445(15) 0.0148(11) 0.0084(11) -0.0007(10)
C47 0.0216(12) 0.0421(14) 0.0426(14) 0.0136(11) 0.0073(10) 0.0104(10)
C48 0.0242(11) 0.0235(11) 0.0296(12) 0.0048(9) 0.0070(9) 0.0064(9)
C49 0.0286(12) 0.0251(11) 0.0302(12) 0.0052(9) 0.0068(10) 0.0018(9)
C50 0.0261(12) 0.0284(12) 0.0345(13) 0.0139(10) 0.0003(10) -0.0004(9)
C51 0.0306(13) 0.0207(11) 0.0429(14) 0.0041(10) 0.0045(11) 0.0009(9)
C52 0.0226(12) 0.0273(11) 0.0338(13) 0.0031(10) 0.0045(10) -0.0032(9)
N4A 0.021(3) 0.026(4) 0.018(5) 0.005(5) 0.003(4) -0.002(2)
C53A 0.019(4) 0.022(3) 0.026(5) 0.008(3) 0.006(3) 0.008(2)
C63A 0.030(2) 0.024(2) 0.034(2) -0.0054(17) 0.0063(17) -0.0029(17)
C64A 0.030(2) 0.0234(18) 0.027(2) 0.0041(15) 0.0011(16) -0.0065(15)
C65A 0.037(2) 0.0233(19) 0.033(2) 0.0038(16) -0.0045(17) -0.0013(16)
C66A 0.037(3) 0.029(3) 0.041(3) -0.008(2) 0.011(2) -0.010(2)
C67A 0.044(3) 0.022(2) 0.030(2) -0.0044(19) -0.001(3) 0.002(2)
C68A 0.036(2) 0.0214(18) 0.030(2) 0.0038(15) -0.0047(18) -0.0087(16)
C69A 0.035(4) 0.025(3) 0.029(3) 0.0000(19) -0.015(3) -0.005(3)
C70A 0.052(3) 0.028(2) 0.029(3) 0.0078(19) -0.006(2) -0.001(2)
C71A 0.068(4) 0.028(3) 0.025(2) -0.004(3) 0.013(3) -0.018(3)
N4B 0.016(4) 0.016(3) 0.004(6) -0.004(6) -0.001(5) -0.001(3)
C53B 0.013(6) 0.014(3) 0.014(5) -0.009(3) 0.005(3) -0.001(3)
C63B 0.019(3) 0.028(3) 0.023(3) 0.001(2) -0.002(2) 0.005(2)
C64B 0.020(3) 0.022(3) 0.031(3) -0.001(2) 0.000(2) 0.001(2)
C65B 0.027(3) 0.024(3) 0.031(3) 0.006(2) 0.000(2) 0.003(2)
C66B 0.017(3) 0.024(4) 0.035(4) -0.007(3) -0.002(3) -0.001(3)
C67B 0.028(3) 0.020(3) 0.043(4) 0.000(3) -0.001(3) -0.005(2)
C68B 0.012(4) 0.039(5) 0.036(4) -0.016(3) -0.012(4) -0.006(4)
C69B 0.039(4) 0.029(3) 0.029(4) 0.003(3) -0.001(3) 0.007(3)
C70B 0.036(4) 0.024(4) 0.029(4) 0.000(4) 0.005(3) -0.007(3)
C71B 0.030(3) 0.033(3) 0.028(3) -0.002(3) 0.005(3) -0.002(3)
C1S 0.043(3) 0.071(4) 0.047(3) -0.005(3) 0.017(2) 0.009(3)
C2S 0.039(4) 0.075(6) 0.061(5) 0.006(5) 0.022(3) 0.023(5)
C3S 0.045(3) 0.084(4) 0.042(3) -0.005(2) 0.012(2) 0.014(3)
C4S 0.050(3) 0.082(4) 0.049(3) -0.001(3) 0.027(2) 0.007(3)
C5S 0.045(4) 0.087(5) 0.041(3) 0.012(3) 0.022(3) 0.013(3)
C6S 0.045(3) 0.089(4) 0.043(4) 0.000(4) 0.013(3) 0.008(4)
C7S 0.087(5) 0.079(4) 0.086(5) -0.017(4) 0.020(4) 0.013(4)
C1T 0.053(10) 0.037(6) 0.043(7) -0.005(4) 0.019(5) 0.009(5)
C2T 0.041(5) 0.042(5) 0.045(5) 0.003(4) 0.003(4) 0.008(4)
C3T 0.038(4) 0.047(4) 0.036(4) -0.001(3) 0.007(3) 0.000(3)
C4T 0.030(4) 0.069(5) 0.022(4) -0.001(3) 0.008(3) -0.003(3)
C5T 0.029(5) 0.052(6) 0.042(5) -0.002(5) 0.016(4) 0.007(5)
C6T 0.051(5) 0.043(4) 0.039(4) -0.003(3) 0.019(3) -0.007(4)
C7T 0.048(5) 0.095(7) 0.040(5) -0.011(4) 0.010(4) 0.000(4)
C1U 0.035(3) 0.036(3) 0.080(4) 0.013(3) 0.011(3) -0.009(2)
C2U 0.029(5) 0.084(6) 0.045(6) 0.011(4) 0.009(5) -0.002(4)
C3U 0.031(3) 0.062(4) 0.047(3) 0.032(3) -0.003(2) -0.006(3)
C4U 0.055(4) 0.047(4) 0.063(4) 0.009(3) 0.011(3) -0.012(3)
C5U 0.061(4) 0.061(4) 0.036(3) 0.003(3) 0.001(3) 0.002(3)
C6U 0.062(5) 0.068(7) 0.057(4) 0.030(5) 0.018(3) 0.008(5)
C7U 0.058(6) 0.055(5) 0.181(9) 0.029(5) 0.048(6) -0.002(4)
C1V 0.027(3) 0.041(4) 0.044(4) 0.001(3) 0.001(3) -0.007(3)
C2V 0.027(6) 0.047(5) 0.030(4) 0.002(4) 0.004(4) -0.017(4)
C3V 0.028(3) 0.050(4) 0.050(4) -0.014(3) 0.005(3) -0.011(3)
C4V 0.049(6) 0.039(5) 0.087(5) 0.007(4) 0.016(5) -0.003(4)
C5V 0.051(5) 0.050(5) 0.066(5) 0.019(4) 0.022(4) -0.006(3)
C6V 0.037(4) 0.046(5) 0.031(3) -0.010(3) 0.009(3) -0.002(4)
C7V 0.056(5) 0.062(5) 0.081(6) 0.016(4) 0.009(4) 0.013(4)

loop_
_atom_type_symbol
_atom_type_description
_atom_type_scat_dispersion_real
_atom_type_scat_dispersion_imag
_atom_type_scat_source
C C 0.0033 0.0016 'International Tables Vol C Tables 4.2.6.8 and 6.1.1.4'
H H 0.0000 0.0000 'International Tables Vol C Tables 4.2.6.8 and 6.1.1.4'
N N 0.0061 0.0033 'International Tables Vol C Tables 4.2.6.8 and 6.1.1.4'
P P 0.1023 0.0942 'International Tables Vol C Tables 4.2.6.8 and 6.1.1.4'
Mo Mo -1.6832 0.6857 'International Tables Vol C Tables 4.2.6.8 and 6.1.1.4'

loop_
_geom_angle_atom_site_label_1
_geom_angle_atom_site_label_2
_geom_angle_atom_site_label_3
_geom_angle
N1 Mo1 C1 106.44(8)
N1 Mo1 N2 129.54(7)
C1 Mo1 N2 122.75(8)
N1 Mo1 N3 98.44(7)
C1 Mo1 N3 100.41(8)
N2 Mo1 N3 84.12(7)
N1 Mo1 P1 91.17(6)
C1 Mo1 P1 88.53(6)
N2 Mo1 P1 80.26(5)
N3 Mo1 P1 164.37(5)
N4A Mo2 N4B 9.7(11)
N4A Mo2 C32 102.9(5)
N4B Mo2 C32 112.1(7)
N4A Mo2 N6 131.9(5)
N4B Mo2 N6 123.6(7)
C32 Mo2 N6 123.54(9)
N4A Mo2 N5 101.9(6)
N4B Mo2 N5 96.7(7)
C32 Mo2 N5 98.99(8)
N6 Mo2 N5 83.83(7)
N4A Mo2 P4 90.4(6)
N4B Mo2 P4 93.8(7)
C32 Mo2 P4 88.28(7)
N6 Mo2 P4 80.16(5)
N5 Mo2 P4 163.86(5)
C22 N1 Mo1 158.77(14)
C14 N2 C17 106.32(18)
C14 N2 Mo1 120.88(14)
C17 N2 Mo1 131.17(15)
C21 N3 C18 105.92(18)
C21 N3 Mo1 122.89(14)
C18 N3 Mo1 131.11(15)
C48 N5 C45 105.78(17)
C48 N5 Mo2 123.76(14)
C45 N5 Mo2 130.45(14)
C52 N6 C49 106.60(18)
C52 N6 Mo2 131.13(15)
C49 N6 Mo2 121.41(15)
C12 P1 C11 103.00(11)
C12 P1 C13 102.75(11)
C11 P1 C13 104.05(11)
C12 P1 Mo1 115.55(8)
C11 P1 Mo1 114.69(7)
C13 P1 Mo1 115.15(8)
C44 P4 C43 103.08(12)
C44 P4 C42 102.96(14)
C43 P4 C42 103.35(13)
C44 P4 Mo2 114.88(8)
C43 P4 Mo2 115.96(8)
C42 P4 Mo2 114.89(9)
C2 C1 Mo1 146.52(15)
C1 C2 C3 110.42(18)
C1 C2 C5 107.21(17)
C3 C2 C5 112.86(18)
C1 C2 C4 109.05(18)
C3 C2 C4 107.81(18)
C5 C2 C4 109.43(18)
C6 C5 C10 117.3(2)
C6 C5 C2 122.7(2)
C10 C5 C2 120.00(19)
C7 C6 C5 121.1(2)
C8 C7 C6 120.8(2)
C7 C8 C9 119.0(2)
C8 C9 C10 120.5(2)
C9 C10 C5 121.2(2)
C15 C14 N2 110.4(2)
C14 C15 C16 106.2(2)
C17 C16 C15 107.4(2)
C16 C17 N2 109.8(2)
C19 C18 N3 110.2(2)
C18 C19 C20 107.0(2)
C21 C20 C19 106.27(19)
C20 C21 N3 110.63(19)
N1 C22 C24 110.41(16)
N1 C22 C25 107.93(16)
C24 C22 C25 109.56(17)
N1 C22 C23 109.89(16)
C24 C22 C23 109.47(17)
C25 C22 C23 109.55(17)
C28 C23 C22 109.21(17)
C22 C24 C30 109.59(17)
C22 C25 C26 109.25(17)
C27 C26 C25 109.27(19)
C27 C26 C31 109.56(19)
C25 C26 C31 109.10(19)
C28 C27 C26 110.11(18)
C27 C28 C29 109.61(19)
C27 C28 C23 109.27(19)
C29 C28 C23 109.33(18)
C28 C29 C30 109.69(18)
C31 C30 C29 109.54(19)
C31 C30 C24 109.29(18)
C29 C30 C24 109.44(18)
C30 C31 C26 109.63(18)
C33 C32 Mo2 146.89(19)
C32 C33 C34 110.1(2)
C32 C33 C36 107.06(18)
C34 C33 C36 113.2(2)
C32 C33 C35 108.27(19)
C34 C33 C35 108.1(2)
C36 C33 C35 110.0(2)
C37 C36 C41 116.8(2)
C37 C36 C33 120.5(2)
C41 C36 C33 122.6(2)
C38 C37 C36 122.0(3)
C39 C38 C37 120.2(3)
C40 C39 C38 119.1(3)
C39 C40 C41 121.0(3)
C36 C41 C40 120.9(3)
C46 C45 N5 110.09(19)
C45 C46 C47 107.1(2)
C48 C47 C46 106.3(2)
C47 C48 N5 110.71(19)
C50 C49 N6 110.0(2)
C49 C50 C51 106.5(2)
C52 C51 C50 107.2(2)
N6 C52 C51 109.7(2)
C53A N4A Mo2 154.3(11)
N4A C53A C65A 113.6(9)
N4A C53A C63A 107.8(10)
C65A C53A C63A 108.4(5)
N4A C53A C64A 110.3(9)
C65A C53A C64A 108.7(7)
C63A C53A C64A 107.9(6)
C66A C63A C53A 110.9(5)
C68A C64A C53A 110.3(4)
C70A C65A C53A 110.9(4)
C67A C66A C71A 109.4(4)
C67A C66A C63A 108.8(4)
C71A C66A C63A 109.0(4)
C66A C67A C68A 110.7(3)
C67A C68A C64A 109.4(3)
C67A C68A C69A 108.6(4)
C64A C68A C69A 109.5(4)
C70A C69A C68A 109.3(4)
C69A C70A C65A 109.7(5)
C69A C70A C71A 109.9(5)
C65A C70A C71A 109.1(4)
C66A C71A C70A 109.8(4)
C53B N4B Mo2 160.7(16)
N4B C53B C63B 110.3(14)
N4B C53B C64B 108.8(11)
C63B C53B C64B 110.7(9)
N4B C53B C65B 107.5(12)
C63B C53B C65B 110.1(6)
C64B C53B C65B 109.4(10)
C53B C63B C66B 108.9(6)
C68B C64B C53B 107.4(6)
C53B C65B C70B 109.4(7)
C71B C66B C67B 110.5(5)
C71B C66B C63B 110.5(7)
C67B C66B C63B 108.5(5)
C68B C67B C66B 108.6(6)
C67B C68B C64B 110.2(8)
C67B C68B C69B 110.0(8)
C64B C68B C69B 110.0(8)
C70B C69B C68B 110.3(6)
C69B C70B C71B 108.7(6)
C69B C70B C65B 107.8(7)
C71B C70B C65B 109.1(7)
C66B C71B C70B 110.4(6)
C2S C1S C6S 120.0(9)
C2S C1S C7S 121.8(9)
C6S C1S C7S 118.2(6)
C1S C2S C3S 122.3(10)
C4S C3S C2S 118.1(7)
C3S C4S C5S 119.4(6)
C4S C5S C6S 122.2(7)
C1S C6S C5S 118.1(7)
C6T C1T C7T 130.4(18)
C6T C1T C2T 112.9(18)
C7T C1T C2T 116.6(14)
C3T C2T C1T 118.8(12)
C4T C3T C2T 123.2(8)
C3T C4T C5T 118.1(9)
C4T C5T C6T 120.4(11)
C1T C6T C5T 126.3(13)
C2U C1U C6U 118.2(9)
C2U C1U C7U 122.3(9)
C6U C1U C7U 119.5(7)
C1U C2U C3U 120.0(10)
C4U C3U C2U 119.2(7)
C5U C4U C3U 120.1(7)
C4U C5U C6U 121.2(7)
C5U C6U C1U 121.2(7)
C2V C1V C6V 119.5(9)
C2V C1V C7V 119.7(10)
C6V C1V C7V 120.7(7)
C1V C2V C3V 118.4(10)
C4V C3V C2V 121.3(8)
C5V C4V C3V 120.3(9)
C4V C5V C6V 120.5(9)
C5V C6V C1V 119.9(8)

loop_
_geom_bond_atom_site_label_1
_geom_bond_atom_site_label_2
_geom_bond_distance
Mo1 N1 1.7252(16)
Mo1 C1 1.885(2)
Mo1 N2 2.1183(17)
Mo1 N3 2.1377(17)
Mo1 P1 2.5270(6)
Mo2 N4A 1.618(17)
Mo2 N4B 1.87(2)
Mo2 C32 1.889(2)
Mo2 N6 2.1148(17)
Mo2 N5 2.1375(17)
Mo2 P4 2.5254(6)
N1 C22 1.453(2)
N2 C14 1.375(3)
N2 C17 1.380(3)
N3 C21 1.373(3)
N3 C18 1.378(3)
N5 C48 1.374(3)
N5 C45 1.379(3)
N6 C52 1.367(3)
N6 C49 1.380(3)
P1 C12 1.813(2)
P1 C11 1.816(2)
P1 C13 1.816(2)
P4 C44 1.806(3)
P4 C43 1.813(2)
P4 C42 1.813(3)
C1 C2 1.518(3)
C2 C3 1.533(3)
C2 C5 1.543(3)
C2 C4 1.545(3)
C5 C6 1.392(3)
C5 C10 1.399(3)
C6 C7 1.390(3)
C7 C8 1.377(4)
C8 C9 1.379(4)
C9 C10 1.388(3)
C14 C15 1.374(3)
C15 C16 1.414(3)
C16 C17 1.368(3)
C18 C19 1.367(3)
C19 C20 1.412(3)
C20 C21 1.371(3)
C22 C24 1.528(3)
C22 C25 1.534(3)
C22 C23 1.538(3)
C23 C28 1.536(3)
C24 C30 1.534(3)
C25 C26 1.537(3)
C26 C27 1.526(3)
C26 C31 1.537(3)
C27 C28 1.523(3)
C28 C29 1.530(3)
C29 C30 1.531(3)
C30 C31 1.526(3)
C32 C33 1.521(3)
C33 C34 1.531(4)
C33 C36 1.539(3)
C33 C35 1.548(3)
C36 C37 1.395(4)
C36 C41 1.397(3)
C37 C38 1.384(4)
C38 C39 1.381(4)
C39 C40 1.368(4)
C40 C41 1.397(4)
C45 C46 1.364(3)
C46 C47 1.411(3)
C47 C48 1.365(3)
C49 C50 1.366(3)
C50 C51 1.407(3)
C51 C52 1.372(3)
N4A C53A 1.454(12)
C53A C65A 1.532(11)
C53A C63A 1.546(8)
C53A C64A 1.552(11)
C63A C66A 1.532(6)
C64A C68A 1.530(5)
C65A C70A 1.529(6)
C66A C67A 1.528(6)
C66A C71A 1.528(9)
C67A C68A 1.529(7)
C68A C69A 1.550(8)
C69A C70A 1.525(8)
C70A C71A 1.531(9)
N4B C53B 1.457(16)
C53B C63B 1.507(15)
C53B C64B 1.539(15)
C53B C65B 1.539(13)
C63B C66B 1.539(8)
C64B C68B 1.530(13)
C65B C70B 1.555(10)
C66B C71B 1.504(10)
C66B C67B 1.529(9)
C67B C68B 1.518(13)
C68B C69B 1.535(14)
C69B C70B 1.521(10)
C70B C71B 1.529(11)
C1S C2S 1.305(17)
C1S C6S 1.400(10)
C1S C7S 1.479(9)
C2S C3S 1.468(15)
C3S C4S 1.347(7)
C4S C5S 1.380(8)
C5S C6S 1.405(9)
C1T C6T 1.34(2)
C1T C7T 1.39(3)
C1T C2T 1.51(2)
C2T C3T 1.413(13)
C3T C4T 1.346(11)
C4T C5T 1.375(13)
C5T C6T 1.394(15)
C1U C2U 1.367(13)
C1U C6U 1.370(9)
C1U C7U 1.502(9)
C2U C3U 1.42(2)
C3U C4U 1.364(9)
C4U C5U 1.332(8)
C5U C6U 1.369(9)
C1V C2V 1.363(15)
C1V C6V 1.405(10)
C1V C7V 1.502(10)
C2V C3V 1.40(2)
C3V C4V 1.351(11)
C4V C5V 1.344(11)
C5V C6V 1.365(10)
